data_7033303
loop_
_publ_author_name
'Das, Mriganka'
'Nasani, Rajendar'
'Saha, Manideepa'
'Mobin, Shaikh M.'
'Mukhopadhyay, Suman'

_publ_section_title
;
 Nickel(ii) complexes with a flexible piperazinyl moiety: studies on DNA
 and protein binding and catecholase like properties.
;
_journal_issue 5
_journal_name_full 'Dalton transactions (Cambridge, England : 2003)'
_journal_page_first 2299
_journal_page_last 2310
_journal_paper_doi 10.1039/c4dt02675f
_journal_volume 44
_journal_year 2015
_chemical_formula_sum 'C10 H19 N6 Ni O S3'
_chemical_formula_weight 394.19
_chemical_name_systematic
;
 ?
;
_space_group_IT_number 29
_symmetry_cell_setting orthorhombic
_symmetry_space_group_name_Hall 'P 2c -2ac'
_symmetry_space_group_name_H-M 'P c a 21'
_atom_sites_solution_hydrogens geom
_atom_sites_solution_primary direct
_atom_sites_solution_secondary difmap
_audit_creation_method SHELXL-97
_audit_update_record
;
2014-11-05 deposited with the CCDC.
2014-12-02 downloaded from the CCDC.
;
_cell_angle_alpha 90.00
_cell_angle_beta 90.00
_cell_angle_gamma 90.00
_cell_formula_units_Z 4
_cell_length_a 15.8598(3)
_cell_length_b 9.9515(2)
_cell_length_c 10.9722(2)
_cell_measurement_reflns_used 9450
_cell_measurement_temperature 150(2)
_cell_measurement_theta_max 31.1710
_cell_measurement_theta_min 3.7620
_cell_volume 1731.73(6)
_computing_cell_refinement 'CrysAlis RED, Oxford Diffraction Ltd.,'
_computing_data_collection 'CrysAlis CCD, Oxford Diffraction Ltd.,'
_computing_data_reduction 'CrysAlis RED, Oxford Diffraction Ltd.,'
_computing_molecular_graphics Ortep3
_computing_publication_material Shelx97
_computing_structure_refinement 'SHELXL-97 (Sheldrick, 1997)'
_computing_structure_solution 'SHELXS-97 (Sheldrick, 1997)'
_diffrn_ambient_temperature 150(2)
_diffrn_detector_area_resol_mean 15.9948
_diffrn_measured_fraction_theta_full 0.998
_diffrn_measured_fraction_theta_max 0.998
_diffrn_measurement_device_type 'OXFORD DIFFRACTION SUPER NOVA'
_diffrn_measurement_method \w/q-scan
_diffrn_radiation_monochromator graphite
_diffrn_radiation_source 'Micro-Focus (Mo) X-ray Source'
_diffrn_radiation_type MoK\a
_diffrn_radiation_wavelength 0.71073
_diffrn_reflns_av_R_equivalents 0.0295
_diffrn_reflns_av_unetI/netI 0.0223
_diffrn_reflns_limit_h_max 18
_diffrn_reflns_limit_h_min -18
_diffrn_reflns_limit_k_max 11
_diffrn_reflns_limit_k_min -11
_diffrn_reflns_limit_l_max 13
_diffrn_reflns_limit_l_min -13
_diffrn_reflns_number 12554
_diffrn_reflns_theta_full 24.99
_diffrn_reflns_theta_max 24.99
_diffrn_reflns_theta_min 3.05
_exptl_absorpt_coefficient_mu 1.488
_exptl_absorpt_correction_T_max 0.7452
_exptl_absorpt_correction_T_min 0.6394
_exptl_absorpt_correction_type multi-scan
_exptl_absorpt_process_details
;
CrysAlis RED, Oxford Diffraction Ltd.,
Version 1.171.31.7 (release 18-10-2006 CrysAlis171 .NET)
(compiled Oct 18 2006,16:28:17)
Empirical absorption correction using spherical harmonics,
 implemented in SCALE3 ABSPACK scaling algorithm.
;
_exptl_crystal_colour colorless
_exptl_crystal_density_diffrn 1.512
_exptl_crystal_density_method 'not measured'
_exptl_crystal_description block
_exptl_crystal_F_000 820
_exptl_crystal_size_max 0.33
_exptl_crystal_size_mid 0.26
_exptl_crystal_size_min 0.21
_refine_diff_density_max 0.272
_refine_diff_density_min -0.241
_refine_diff_density_rms 0.047
_refine_ls_abs_structure_details 'Flack H D (1983), Acta Cryst. A39, 876-881'
_refine_ls_abs_structure_Flack -0.007(12)
_refine_ls_extinction_method none
_refine_ls_goodness_of_fit_ref 1.068
_refine_ls_hydrogen_treatment mixed
_refine_ls_matrix_type full
_refine_ls_number_parameters 222
_refine_ls_number_reflns 3023
_refine_ls_number_restraints 1
_refine_ls_restrained_S_all 1.068
_refine_ls_R_factor_all 0.0252
_refine_ls_R_factor_gt 0.0243
_refine_ls_shift/su_max 0.002
_refine_ls_shift/su_mean 0.000
_refine_ls_structure_factor_coef Fsqd
_refine_ls_weighting_details 'calc w=1/[\s^2^(Fo^2^)+(0.0393P)^2^+0.2449P] where P=(Fo^2^+2Fc^2^)/3'
_refine_ls_weighting_scheme calc
_refine_ls_wR_factor_gt 0.0624
_refine_ls_wR_factor_ref 0.0634
_reflns_number_gt 2951
_reflns_number_total 3023
_reflns_threshold_expression >2sigma(I)
_cod_data_source_file c4dt02675f2.cif
_cod_data_source_block sm155b
_cod_depositor_comments
;Adding full bibliography for 7033300--7033303.cif.

The following automatic conversions were performed:

'_symmetry_cell_setting' tag value 'Orthrhombic' was replaced with
'orthorhombic' value as specified in the replacement file
'/home/robertas/cod-tools/perl-scripts/inputs/replacement_values.lst'.

Automatic conversion script
Id: cif_fix_values 3143 2015-03-26 13:38:13Z robertas 
;
_cod_database_code 7033303

loop_
_symmetry_equiv_pos_as_xyz
'x, y, z'
'-x, -y, z+1/2'
'x+1/2, -y, z'
'-x+1/2, y, z+1/2'

loop_
_atom_site_label
_atom_site_type_symbol
_atom_site_fract_x
_atom_site_fract_y
_atom_site_fract_z
_atom_site_U_iso_or_equiv
_atom_site_adp_type
_atom_site_occupancy
_atom_site_symmetry_multiplicity
_atom_site_calc_flag
_atom_site_refinement_flags
_atom_site_disorder_assembly
_atom_site_disorder_group
Ni1 Ni 1.049574(18) 0.15868(3) -0.00123(3) 0.02974(9) Uani 1 1 d . A .
S1 S 1.24178(5) 0.48598(8) -0.16670(7) 0.04773(19) Uani 1 1 d . . .
S2 S 0.87543(5) 0.26659(9) -0.34712(8) 0.0562(2) Uani 1 1 d . . .
S3 S 0.84883(4) -0.18964(7) 0.10311(6) 0.03955(16) Uani 1 1 d . . .
N1 N 1.13236(17) 0.3127(3) -0.0429(2) 0.0445(6) Uani 1 1 d . . .
N2 N 0.97484(16) 0.2184(3) -0.1427(2) 0.0447(6) Uani 1 1 d . . .
N3 N 0.96940(14) 0.0005(3) 0.0332(2) 0.0405(5) Uani 1 1 d . . .
N4 N 0.99212(17) 0.2755(3) 0.1543(2) 0.0441(6) Uani 1 1 d . . .
N5 N 0.86399(16) 0.4591(3) 0.0696(2) 0.0563(7) Uani 1 1 d . A .
H5 H 0.8250 0.5218 0.0728 0.068 Uiso 1 1 calc R . .
N6 N 1.12962(16) 0.0920(3) 0.1338(2) 0.0364(5) Uani 1 1 d . . .
C1 C 1.17789(16) 0.3840(3) -0.0941(2) 0.0341(6) Uani 1 1 d . . .
C2 C 0.93335(17) 0.2372(3) -0.2271(3) 0.0349(6) Uani 1 1 d . . .
C3 C 0.92016(15) -0.0787(3) 0.0618(2) 0.0312(5) Uani 1 1 d . . .
C4 C 1.00502(19) 0.4202(3) 0.1514(3) 0.0530(8) Uani 1 1 d . A .
H4A H 1.0657 0.4393 0.1396 0.064 Uiso 1 1 calc R . .
H4B H 0.9878 0.4592 0.2306 0.064 Uiso 1 1 calc R . .
C5 C 0.9562(2) 0.4849(3) 0.0522(3) 0.0551(8) Uani 1 1 d . . .
H5A H 0.9745 0.4485 -0.0275 0.066 Uiso 1 1 calc R A .
H5B H 0.9669 0.5829 0.0524 0.066 Uiso 1 1 calc R . .
C6 C 0.84780(19) 0.3133(4) 0.0806(4) 0.0676(11) Uani 1 1 d . . .
H6A H 0.8597 0.2690 0.0017 0.081 Uiso 1 1 calc R A .
H6B H 0.7876 0.2984 0.1005 0.081 Uiso 1 1 calc R . .
C7 C 0.9015(3) 0.2522(3) 0.1775(4) 0.0656(12) Uani 1 1 d . A .
H7A H 0.8862 0.2912 0.2574 0.079 Uiso 1 1 calc R . .
H7B H 0.8907 0.1543 0.1810 0.079 Uiso 1 1 calc R . .
C111 C 1.1946(2) -0.0243(4) -0.1161(3) 0.0558(8) Uani 1 1 d . A .
H11A H 1.2356 0.0402 -0.0836 0.084 Uiso 1 1 calc R . .
H11B H 1.2157 -0.0612 -0.1931 0.084 Uiso 1 1 calc R . .
H11C H 1.1866 -0.0974 -0.0573 0.084 Uiso 1 1 calc R . .
O111 O 1.11649(14) 0.0416(2) -0.13656(19) 0.0428(5) Uani 1 1 d . . .
C8A C 1.0258(5) 0.2011(8) 0.2627(4) 0.042(2) Uani 0.637(17) 1 d P A 1
H8A1 H 0.9966 0.1137 0.2712 0.050 Uiso 0.637(17) 1 calc PR A 1
H8A2 H 1.0161 0.2540 0.3378 0.050 Uiso 0.637(17) 1 calc PR A 1
C9A C 1.1191(6) 0.1790(9) 0.2439(6) 0.0424(17) Uani 0.637(17) 1 d P A 1
H9A1 H 1.1481 0.2661 0.2316 0.051 Uiso 0.637(17) 1 calc PR A 1
H9A2 H 1.1439 0.1345 0.3163 0.051 Uiso 0.637(17) 1 calc PR A 1
C8B C 1.0674(10) 0.2605(17) 0.2500(10) 0.053(4) Uani 0.363(17) 1 d P A 2
H8B1 H 1.1156 0.3176 0.2254 0.063 Uiso 0.363(17) 1 calc PR A 2
H8B2 H 1.0485 0.2889 0.3320 0.063 Uiso 0.363(17) 1 calc PR A 2
C9B C 1.0928(10) 0.118(2) 0.2519(9) 0.047(4) Uani 0.363(17) 1 d P A 2
H9B1 H 1.1344 0.1018 0.3174 0.057 Uiso 0.363(17) 1 calc PR A 2
H9B2 H 1.0432 0.0596 0.2657 0.057 Uiso 0.363(17) 1 calc PR A 2
H101 H 1.123(2) 0.096(4) -0.189(3) 0.052(11) Uiso 1 1 d . . .
H2N H 1.118(2) 0.012(4) 0.134(3) 0.039(9) Uiso 1 1 d . . .
H1N H 1.177(2) 0.112(3) 0.119(3) 0.038(8) Uiso 1 1 d . . .

loop_
_atom_site_aniso_label
_atom_site_aniso_U_11
_atom_site_aniso_U_22
_atom_site_aniso_U_33
_atom_site_aniso_U_23
_atom_site_aniso_U_13
_atom_site_aniso_U_12
Ni1 0.02857(16) 0.03259(17) 0.02806(15) 0.00170(14) -0.00072(13) -0.00461(11)
S1 0.0441(4) 0.0534(5) 0.0458(4) 0.0181(3) -0.0064(3) -0.0165(3)
S2 0.0507(4) 0.0544(5) 0.0635(5) -0.0039(4) -0.0285(4) 0.0070(4)
S3 0.0350(3) 0.0349(3) 0.0488(4) -0.0003(3) 0.0027(3) -0.0065(3)
N1 0.0482(14) 0.0433(15) 0.0422(13) 0.0038(10) -0.0017(11) -0.0079(11)
N2 0.0429(13) 0.0537(17) 0.0373(14) 0.0023(11) -0.0024(11) -0.0002(12)
N3 0.0380(12) 0.0453(15) 0.0381(12) -0.0011(9) 0.0009(10) -0.0098(10)
N4 0.0547(15) 0.0455(15) 0.0322(12) -0.0034(11) -0.0016(11) 0.0199(12)
N5 0.0550(15) 0.0611(18) 0.0529(15) -0.0044(13) -0.0060(13) 0.0301(13)
N6 0.0321(13) 0.0394(16) 0.0376(12) 0.0035(10) 0.0004(10) -0.0012(10)
C1 0.0331(13) 0.0327(14) 0.0365(13) 0.0035(10) -0.0024(11) -0.0036(11)
C2 0.0291(12) 0.0352(16) 0.0404(15) -0.0048(11) -0.0004(12) 0.0006(10)
C3 0.0317(12) 0.0335(14) 0.0285(12) -0.0059(10) -0.0026(10) -0.0002(11)
C4 0.0434(16) 0.051(2) 0.0647(19) -0.0203(16) 0.0032(15) 0.0003(14)
C5 0.067(2) 0.0351(18) 0.063(2) 0.0033(14) 0.0192(16) 0.0034(13)
C6 0.0274(15) 0.098(3) 0.078(3) -0.033(2) 0.0150(16) -0.0118(16)
C7 0.091(3) 0.0348(19) 0.071(2) 0.0030(15) 0.051(2) -0.0001(17)
C111 0.0488(18) 0.072(2) 0.0464(18) -0.0137(15) 0.0044(13) 0.0005(16)
O111 0.0463(12) 0.0435(13) 0.0386(11) -0.0011(9) 0.0065(8) -0.0048(9)
C8A 0.050(4) 0.047(3) 0.028(2) 0.003(2) 0.005(2) 0.005(3)
C9A 0.052(4) 0.038(4) 0.038(3) -0.001(3) -0.014(3) 0.011(3)
C8B 0.050(7) 0.076(10) 0.032(5) -0.016(5) -0.019(5) 0.001(7)
C9B 0.057(7) 0.063(10) 0.023(4) 0.002(5) -0.006(4) 0.015(6)

loop_
_atom_type_symbol
_atom_type_description
_atom_type_scat_dispersion_real
_atom_type_scat_dispersion_imag
_atom_type_scat_source
C C 0.0030 0.0020 'International Tables Vol C Tables 4.2.6.8 and 6.1.1.4'
H H 0.0000 0.0000 'International Tables Vol C Tables 4.2.6.8 and 6.1.1.4'
N N 0.0060 0.0030 'International Tables Vol C Tables 4.2.6.8 and 6.1.1.4'
O O 0.0110 0.0060 'International Tables Vol C Tables 4.2.6.8 and 6.1.1.4'
S S 0.1250 0.1230 'International Tables Vol C Tables 4.2.6.8 and 6.1.1.4'
Ni Ni 0.3390 1.1120 'International Tables Vol C Tables 4.2.6.8 and 6.1.1.4'

loop_
_geom_angle_atom_site_label_1
_geom_angle_atom_site_label_2
_geom_angle_atom_site_label_3
_geom_angle
N2 Ni1 N3 90.22(10)
N2 Ni1 N6 176.40(10)
N3 Ni1 N6 90.12(11)
N2 Ni1 N1 89.12(10)
N3 Ni1 N1 177.29(10)
N6 Ni1 N1 90.38(11)
N2 Ni1 O111 85.40(10)
N3 Ni1 O111 90.98(9)
N6 Ni1 O111 91.01(9)
N1 Ni1 O111 86.35(10)
N2 Ni1 N4 101.00(9)
N3 Ni1 N4 90.33(10)
N6 Ni1 N4 82.59(10)
N1 Ni1 N4 92.38(10)
O111 Ni1 N4 173.47(9)
C1 N1 Ni1 163.1(2)
C2 N2 Ni1 172.2(3)
C3 N3 Ni1 172.3(2)
C4 N4 C7 107.2(2)
C4 N4 C8A 117.1(4)
C7 N4 C8A 97.6(4)
C4 N4 C8B 90.1(7)
C7 N4 C8B 126.8(7)
C8A N4 C8B 33.5(5)
C4 N4 Ni1 115.87(19)
C7 N4 Ni1 116.2(2)
C8A N4 Ni1 101.6(2)
C8B N4 Ni1 98.4(4)
C6 N5 C5 110.4(2)
C6 N5 H5 124.8
C5 N5 H5 124.8
C9B N6 C9A 29.1(6)
C9B N6 Ni1 109.7(5)
C9A N6 Ni1 109.0(3)
C9B N6 H2N 94(3)
C9A N6 H2N 122(2)
Ni1 N6 H2N 100(2)
C9B N6 H1N 121(2)
C9A N6 H1N 97(2)
Ni1 N6 H1N 111(2)
H2N N6 H1N 117(3)
N1 C1 S1 179.5(3)
N2 C2 S2 178.9(3)
N3 C3 S3 179.1(3)
N4 C4 C5 111.9(3)
N4 C4 H4A 109.2
C5 C4 H4A 109.2
N4 C4 H4B 109.2
C5 C4 H4B 109.2
H4A C4 H4B 107.9
C4 C5 N5 110.0(3)
C4 C5 H5A 109.7
N5 C5 H5A 109.7
C4 C5 H5B 109.7
N5 C5 H5B 109.7
H5A C5 H5B 108.2
N5 C6 C7 111.1(3)
N5 C6 H6A 109.4
C7 C6 H6A 109.4
N5 C6 H6B 109.4
C7 C6 H6B 109.4
H6A C6 H6B 108.0
N4 C7 C6 111.7(3)
N4 C7 H7A 109.3
C6 C7 H7A 109.3
N4 C7 H7B 109.3
C6 C7 H7B 109.3
H7A C7 H7B 107.9
O111 C111 H11A 109.5
O111 C111 H11B 109.5
H11A C111 H11B 109.5
O111 C111 H11C 109.5
H11A C111 H11C 109.5
H11B C111 H11C 109.5
C111 O111 Ni1 124.59(18)
C111 O111 H101 109(3)
Ni1 O111 H101 101(3)
N4 C8A C9A 108.3(6)
N4 C8A H8A1 110.0
C9A C8A H8A1 110.0
N4 C8A H8A2 110.0
C9A C8A H8A2 110.0
H8A1 C8A H8A2 108.4
N6 C9A C8A 107.7(7)
N6 C9A H9A1 110.2
C8A C9A H9A1 110.2
N6 C9A H9A2 110.2
C8A C9A H9A2 110.2
H9A1 C9A H9A2 108.5
C9B C8B N4 107.7(12)
C9B C8B H8B1 110.2
N4 C8B H8B1 110.2
C9B C8B H8B2 110.2
N4 C8B H8B2 110.2
H8B1 C8B H8B2 108.5
N6 C9B C8B 105.8(14)
N6 C9B H9B1 110.6
C8B C9B H9B1 110.6
N6 C9B H9B2 110.6
C8B C9B H9B2 110.6
H9B1 C9B H9B2 108.7

loop_
_geom_bond_atom_site_label_1
_geom_bond_atom_site_label_2
_geom_bond_distance
Ni1 N2 2.042(2)
Ni1 N3 2.059(2)
Ni1 N6 2.061(2)
Ni1 N1 2.070(3)
Ni1 O111 2.165(2)
Ni1 N4 2.257(2)
S1 C1 1.641(3)
S2 C2 1.632(3)
S3 C3 1.644(3)
N1 C1 1.158(4)
N2 C2 1.151(4)
N3 C3 1.153(3)
N4 C4 1.455(4)
N4 C7 1.477(5)
N4 C8A 1.499(5)
N4 C8B 1.596(9)
N5 C6 1.478(5)
N5 C5 1.496(4)
N5 H5 0.8800
N6 C9B 1.445(11)
N6 C9A 1.496(7)
N6 H2N 0.82(4)
N6 H1N 0.80(3)
C4 C5 1.483(5)
C4 H4A 0.9900
C4 H4B 0.9900
C5 H5A 0.9900
C5 H5B 0.9900
C6 C7 1.492(6)
C6 H6A 0.9900
C6 H6B 0.9900
C7 H7A 0.9900
C7 H7B 0.9900
C111 O111 1.420(4)
C111 H11A 0.9800
C111 H11B 0.9800
C111 H11C 0.9800
O111 H101 0.80(4)
C8A C9A 1.510(14)
C8A H8A1 0.9900
C8A H8A2 0.9900
C9A H9A1 0.9900
C9A H9A2 0.9900
C8B C9B 1.47(3)
C8B H8B1 0.9900
C8B H8B2 0.9900
C9B H9B1 0.9900
C9B H9B2 0.9900

loop_
_geom_torsion_atom_site_label_1
_geom_torsion_atom_site_label_2
_geom_torsion_atom_site_label_3
_geom_torsion_atom_site_label_4
_geom_torsion
N2 Ni1 N1 C1 -54.1(8)
N3 Ni1 N1 C1 22(3)
N6 Ni1 N1 C1 122.3(8)
O111 Ni1 N1 C1 31.4(8)
N4 Ni1 N1 C1 -155.1(8)
N3 Ni1 N2 C2 -51.4(18)
N6 Ni1 N2 C2 44(3)
N1 Ni1 N2 C2 125.9(18)
O111 Ni1 N2 C2 39.5(18)
N4 Ni1 N2 C2 -141.8(17)
N2 Ni1 N3 C3 -93.7(17)
N6 Ni1 N3 C3 89.9(17)
N1 Ni1 N3 C3 -169.6(19)
O111 Ni1 N3 C3 -179(100)
N4 Ni1 N3 C3 7.3(17)
N2 Ni1 N4 C4 -69.7(2)
N3 Ni1 N4 C4 -160.0(2)
N6 Ni1 N4 C4 110.0(2)
N1 Ni1 N4 C4 19.9(2)
O111 Ni1 N4 C4 98.5(8)
N2 Ni1 N4 C7 57.6(2)
N3 Ni1 N4 C7 -32.7(2)
N6 Ni1 N4 C7 -122.8(2)
N1 Ni1 N4 C7 147.1(2)
O111 Ni1 N4 C7 -134.2(8)
N2 Ni1 N4 C8A 162.2(4)
N3 Ni1 N4 C8A 71.9(4)
N6 Ni1 N4 C8A -18.2(4)
N1 Ni1 N4 C8A -108.3(4)
O111 Ni1 N4 C8A -29.6(10)
N2 Ni1 N4 C8B -164.0(8)
N3 Ni1 N4 C8B 105.8(8)
N6 Ni1 N4 C8B 15.7(8)
N1 Ni1 N4 C8B -74.4(8)
O111 Ni1 N4 C8B 4.2(12)
N2 Ni1 N6 C9B -168(2)
N3 Ni1 N6 C9B -72.9(10)
N1 Ni1 N6 C9B 109.8(10)
O111 Ni1 N6 C9B -163.9(10)
N4 Ni1 N6 C9B 17.4(10)
N2 Ni1 N6 C9A 160.9(19)
N3 Ni1 N6 C9A -103.8(5)
N1 Ni1 N6 C9A 78.9(5)
O111 Ni1 N6 C9A 165.3(5)
N4 Ni1 N6 C9A -13.4(5)
Ni1 N1 C1 S1 108(31)
Ni1 N2 C2 S2 -140(14)
Ni1 N3 C3 S3 28(17)
C7 N4 C4 C5 -61.4(3)
C8A N4 C4 C5 -169.8(4)
C8B N4 C4 C5 169.7(6)
Ni1 N4 C4 C5 70.2(3)
N4 C4 C5 N5 59.9(3)
C6 N5 C5 C4 -54.2(4)
C5 N5 C6 C7 53.3(4)
C4 N4 C7 C6 59.7(3)
C8A N4 C7 C6 -178.8(4)
C8B N4 C7 C6 163.3(7)
Ni1 N4 C7 C6 -71.8(3)
N5 C6 C7 N4 -57.2(4)
N2 Ni1 O111 C111 169.6(3)
N3 Ni1 O111 C111 -100.3(3)
N6 Ni1 O111 C111 -10.2(3)
N1 Ni1 O111 C111 80.1(3)
N4 Ni1 O111 C111 1.2(10)
C4 N4 C8A C9A -80.5(6)
C7 N4 C8A C9A 165.6(7)
C8B N4 C8A C9A -41.0(9)
Ni1 N4 C8A C9A 46.8(8)
C9B N6 C9A C8A -52.9(13)
Ni1 N6 C9A C8A 43.7(8)
N4 C8A C9A N6 -63.0(10)
C4 N4 C8B C9B -163.4(13)
C7 N4 C8B C9B 84.7(12)
C8A N4 C8B C9B 51.1(13)
Ni1 N4 C8B C9B -47.2(14)
C9A N6 C9B C8B 43.7(16)
Ni1 N6 C9B C8B -50.2(16)
N4 C8B C9B N6 67.4(18)
